data_7108148
loop_
_publ_author_name
'Ghadwal, Rajendra S.'
'Azhakar, Ramachandran'
'Roesky, Herbert W.'
'Pr\"opper, Kevin'
'Dittrich, Birger'
'Goedecke, Catharina'
'Frenking, Gernot'

_publ_section_title
;
 Donor--acceptor stabilized silaformyl chloride
;
_journal_coden_ASTM CHCOFS
_journal_issue 66
_journal_name_full
;
 Chemical Communications (Cambridge, United Kingdom)
;
_journal_page_first 8186
_journal_page_last 8188
_journal_paper_doi 10.1039/c2cc32887a
_journal_volume 48
_journal_year 2012
_chemical_formula_moiety 'C27 H37 N2, C18 B Cl F15'
_chemical_formula_sum 'C45 H37 B Cl F15 N2'
_chemical_formula_weight 937.03
_space_group_IT_number 14
_symmetry_cell_setting monoclinic
_symmetry_space_group_name_Hall '-P 2yn'
_symmetry_space_group_name_H-M 'P 1 21/n 1'
_atom_sites_solution_hydrogens geom
_atom_sites_solution_primary direct
_atom_sites_solution_secondary difmap
_audit_creation_method SHELXL-97
_cell_angle_alpha 90.00
_cell_angle_beta 97.7500(10)
_cell_angle_gamma 90.00
_cell_formula_units_Z 4
_cell_length_a 12.3598(3)
_cell_length_b 18.4204(4)
_cell_length_c 18.8960(4)
_cell_measurement_reflns_used 9775
_cell_measurement_temperature 100(2)
_cell_measurement_theta_max 72.081
_cell_measurement_theta_min 4.038
_cell_volume 4262.80(17)
_computing_cell_refinement 'SAINT (Bruker 2009)'
_computing_data_collection 'APEX2 (Bruker 2009)'
_computing_data_reduction 'SAINT (Bruker 2009)'
_computing_molecular_graphics 'SHELXTL (Bruker 2009)'
_computing_structure_refinement 'SHELXL-97 (Sheldrick, 2008)'
_computing_structure_solution 'SHELXS-97 (Sheldrick, 2008)'
_diffrn_ambient_temperature 100(2)
_diffrn_detector_area_resol_mean 0
_diffrn_measured_fraction_theta_full 0.948
_diffrn_measured_fraction_theta_max 0.948
_diffrn_measurement_device_type 'Bruker SMART 6000'
_diffrn_measurement_method 'omega scans'
_diffrn_radiation_monochromator 'INCOATEC multilayer optics'
_diffrn_radiation_source 'rotating anode'
_diffrn_radiation_type CuK\a
_diffrn_radiation_wavelength 1.54178
_diffrn_reflns_av_R_equivalents 0.0222
_diffrn_reflns_av_sigmaI/netI 0.0215
_diffrn_reflns_limit_h_max 10
_diffrn_reflns_limit_h_min -15
_diffrn_reflns_limit_k_max 22
_diffrn_reflns_limit_k_min -21
_diffrn_reflns_limit_l_max 21
_diffrn_reflns_limit_l_min -23
_diffrn_reflns_number 37243
_diffrn_reflns_theta_full 72.36
_diffrn_reflns_theta_max 72.36
_diffrn_reflns_theta_min 3.37
_diffrn_standards_decay_% 0
_diffrn_standards_interval_count 0
_diffrn_standards_interval_time 0
_diffrn_standards_number 0
_exptl_absorpt_coefficient_mu 1.705
_exptl_absorpt_correction_T_max 0.4697
_exptl_absorpt_correction_T_min 0.3963
_exptl_absorpt_correction_type multi-scan
_exptl_absorpt_process_details 'SADABS (Sheldrick, 2010)'
_exptl_crystal_colour colorless
_exptl_crystal_density_diffrn 1.460
_exptl_crystal_density_method 'not measured'
_exptl_crystal_description needle
_exptl_crystal_F_000 1912
_exptl_crystal_size_max 0.10
_exptl_crystal_size_mid 0.03
_exptl_crystal_size_min 0.01
_refine_diff_density_max 0.342
_refine_diff_density_min -0.267
_refine_diff_density_rms 0.044
_refine_ls_extinction_method none
_refine_ls_goodness_of_fit_ref 1.061
_refine_ls_hydrogen_treatment refall
_refine_ls_matrix_type full
_refine_ls_number_parameters 725
_refine_ls_number_reflns 8000
_refine_ls_number_restraints 0
_refine_ls_restrained_S_all 1.061
_refine_ls_R_factor_all 0.0401
_refine_ls_R_factor_gt 0.0362
_refine_ls_shift/su_max 0.000
_refine_ls_shift/su_mean 0.000
_refine_ls_structure_factor_coef Fsqd
_refine_ls_weighting_details 'calc w=1/[\s^2^(Fo^2^)+(0.0546P)^2^+1.8021P] where P=(Fo^2^+2Fc^2^)/3'
_refine_ls_weighting_scheme calc
_refine_ls_wR_factor_gt 0.0972
_refine_ls_wR_factor_ref 0.1040
_reflns_number_gt 7207
_reflns_number_total 8000
_reflns_threshold_expression >2sigma(I)
_cod_data_source_file c2cc32887a.txt
_cod_data_source_block final
_cod_original_sg_symbol_H-M 'P 21/n'
_cod_database_code 7108148

loop_
_symmetry_equiv_pos_as_xyz
'x, y, z'
'-x+1/2, y+1/2, -z+1/2'
'-x, -y, -z'
'x-1/2, -y-1/2, z-1/2'

loop_
_atom_site_label
_atom_site_type_symbol
_atom_site_fract_x
_atom_site_fract_y
_atom_site_fract_z
_atom_site_U_iso_or_equiv
_atom_site_adp_type
_atom_site_occupancy
_atom_site_symmetry_multiplicity
_atom_site_calc_flag
Cl1 Cl 0.25721(3) 0.18272(2) 0.32423(2) 0.03084(10) Uani 1 1 d
F1 F 0.06973(9) 0.30869(5) 0.48819(6) 0.0427(2) Uani 1 1 d
B1 B 0.16534(14) 0.23014(9) 0.38443(9) 0.0251(3) Uani 1 1 d
N1 N 0.35834(10) 0.26362(6) 0.14387(6) 0.0229(3) Uani 1 1 d
C1 C 0.40189(12) 0.27012(7) 0.21200(8) 0.0233(3) Uani 1 1 d
H1 H 0.3658(16) 0.2697(10) 0.2491(11) 0.028(5) Uiso 1 1 d
F2 F 0.15330(12) 0.41811(6) 0.57080(6) 0.0569(3) Uani 1 1 d
N2 N 0.50991(10) 0.27523(6) 0.21441(6) 0.0239(3) Uani 1 1 d
C2 C 0.24241(12) 0.25429(8) 0.11943(8) 0.0250(3) Uani 1 1 d
F3 F 0.35382(11) 0.47362(6) 0.55525(6) 0.0509(3) Uani 1 1 d
C3 C 0.20311(14) 0.18307(8) 0.11068(9) 0.0308(3) Uani 1 1 d
C4 C 0.27700(15) 0.11702(8) 0.12517(9) 0.0361(4) Uani 1 1 d
H4 H 0.3391(17) 0.1307(10) 0.1588(11) 0.036(5) Uiso 1 1 d
F4 F 0.46545(9) 0.41772(6) 0.45416(6) 0.0449(3) Uani 1 1 d
F5 F 0.38777(8) 0.30829(6) 0.37329(5) 0.0395(2) Uani 1 1 d
C5 C 0.2204(2) 0.05461(10) 0.15860(11) 0.0474(5) Uani 1 1 d
H5A H 0.1551(18) 0.0332(12) 0.1233(12) 0.046(6) Uiso 1 1 d
H5B H 0.193(2) 0.0718(13) 0.2014(15) 0.058(7) Uiso 1 1 d
H5C H 0.274(2) 0.0138(14) 0.1717(14) 0.058(7) Uiso 1 1 d
F6 F 0.07657(9) 0.37985(5) 0.33885(5) 0.0387(2) Uani 1 1 d
C6 C 0.32039(19) 0.09095(11) 0.05748(12) 0.0460(4) Uani 1 1 d
H6A H 0.257(2) 0.0782(13) 0.0198(14) 0.056(7) Uiso 1 1 d
H6B H 0.365(2) 0.0448(14) 0.0669(14) 0.058(7) Uiso 1 1 d
H6C H 0.367(2) 0.1270(15) 0.0366(15) 0.067(8) Uiso 1 1 d
C7 C 0.09209(16) 0.17587(10) 0.08673(11) 0.0414(4) Uani 1 1 d
H7 H 0.0637(19) 0.1288(13) 0.0791(13) 0.050(6) Uiso 1 1 d
F7 F -0.08003(9) 0.40602(6) 0.23338(7) 0.0502(3) Uani 1 1 d
C8 C 0.02575(15) 0.23603(11) 0.07273(11) 0.0430(4) Uani 1 1 d
H8 H -0.053(2) 0.2301(12) 0.0570(13) 0.050(6) Uiso 1 1 d
F8 F -0.19282(9) 0.29521(8) 0.16119(7) 0.0561(3) Uani 1 1 d
F9 F -0.13913(10) 0.15581(7) 0.19754(6) 0.0569(3) Uani 1 1 d
C9 C 0.06776(14) 0.30551(10) 0.08237(10) 0.0357(4) Uani 1 1 d
H9 H 0.0195(16) 0.3476(11) 0.0726(11) 0.033(5) Uiso 1 1 d
C10 C 0.17824(13) 0.31652(8) 0.10642(8) 0.0271(3) Uani 1 1 d
F10 F 0.02000(9) 0.12664(5) 0.30364(5) 0.0387(2) Uani 1 1 d
C12 C 0.19160(16) 0.42122(10) 0.19102(10) 0.0392(4) Uani 1 1 d
H12A H 0.2230(19) 0.4700(14) 0.2012(13) 0.054(6) Uiso 1 1 d
H12B H 0.2184(19) 0.3880(13) 0.2301(14) 0.053(6) Uiso 1 1 d
H12C H 0.1137(19) 0.4258(11) 0.1875(12) 0.044(6) Uiso 1 1 d
F12 F 0.32400(11) 0.05996(6) 0.57544(6) 0.0552(3) Uani 1 1 d
C11 C 0.22353(13) 0.39252(8) 0.12084(8) 0.0277(3) Uani 1 1 d
H11 H 0.3012(15) 0.3908(9) 0.1259(9) 0.023(4) Uiso 1 1 d
F11 F 0.33920(8) 0.16171(6) 0.47837(6) 0.0399(2) Uani 1 1 d
C13 C 0.18661(18) 0.44515(10) 0.06005(11) 0.0426(4) Uani 1 1 d
H13A H 0.2105(18) 0.4278(12) 0.0149(13) 0.046(6) Uiso 1 1 d
H13B H 0.2207(17) 0.4911(12) 0.0714(12) 0.043(5) Uiso 1 1 d
H13C H 0.109(2) 0.4518(13) 0.0531(13) 0.055(7) Uiso 1 1 d
F13 F 0.12427(13) 0.01043(6) 0.60032(6) 0.0607(4) Uani 1 1 d
C14 C 0.44069(13) 0.26488(8) 0.10156(8) 0.0271(3) Uani 1 1 d
H14 H 0.4301(15) 0.2613(10) 0.0506(11) 0.027(4) Uiso 1 1 d
F14 F -0.05933(11) 0.07209(6) 0.52999(6) 0.0498(3) Uani 1 1 d
C15 C 0.53569(13) 0.27193(8) 0.14543(8) 0.0284(3) Uani 1 1 d
H15 H 0.6115(17) 0.2725(10) 0.1347(11) 0.036(5) Uiso 1 1 d
F15 F -0.04723(8) 0.17328(5) 0.43193(5) 0.0347(2) Uani 1 1 d
C17 C 0.61082(14) 0.21671(9) 0.31888(9) 0.0335(4) Uani 1 1 d
C16 C 0.58813(12) 0.28001(8) 0.27908(8) 0.0271(3) Uani 1 1 d
C18 C 0.55361(15) 0.14506(9) 0.29870(10) 0.0359(4) Uani 1 1 d
H18 H 0.4734(18) 0.1556(11) 0.2797(12) 0.041(5) Uiso 1 1 d
C19 C 0.6061(3) 0.10659(13) 0.24142(16) 0.0640(6) Uani 1 1 d
H19A H 0.566(2) 0.0558(17) 0.2280(17) 0.084(9) Uiso 1 1 d
H19B H 0.6752(16) 0.0928(10) 0.2654(10) 0.025(4) Uiso 1 1 d
H19C H 0.611(2) 0.1399(16) 0.1960(17) 0.080(9) Uiso 1 1 d
C20 C 0.5437(2) 0.09569(13) 0.36219(14) 0.0583(6) Uani 1 1 d
H20A H 0.497(2) 0.0543(13) 0.3462(13) 0.053(6) Uiso 1 1 d
H20B H 0.522(2) 0.1215(16) 0.3991(17) 0.074(9) Uiso 1 1 d
H20C H 0.617(2) 0.0763(15) 0.3819(16) 0.069(8) Uiso 1 1 d
C21 C 0.69147(18) 0.22250(10) 0.37790(11) 0.0484(5) Uani 1 1 d
H21 H 0.7117(19) 0.1808(12) 0.4061(13) 0.049(6) Uiso 1 1 d
C22 C 0.74273(19) 0.28797(11) 0.39541(12) 0.0552(6) Uani 1 1 d
H22 H 0.799(2) 0.2923(15) 0.4386(17) 0.076(8) Uiso 1 1 d
C23 C 0.71371(17) 0.35010(10) 0.35686(11) 0.0445(5) Uani 1 1 d
H23 H 0.7514(18) 0.3950(12) 0.3705(12) 0.044(6) Uiso 1 1 d
C24 C 0.63395(13) 0.34802(9) 0.29701(9) 0.0312(3) Uani 1 1 d
C25 C 0.59590(14) 0.41626(8) 0.25558(9) 0.0325(3) Uani 1 1 d
H25 H 0.5841(16) 0.4026(10) 0.2037(11) 0.032(5) Uiso 1 1 d
C26 C 0.48874(16) 0.44493(10) 0.27763(12) 0.0419(4) Uani 1 1 d
H26A H 0.4626(18) 0.4858(12) 0.2456(12) 0.045(6) Uiso 1 1 d
H26B H 0.4980(19) 0.4617(12) 0.3272(14) 0.049(6) Uiso 1 1 d
H26C H 0.4303(19) 0.4098(13) 0.2744(13) 0.051(6) Uiso 1 1 d
C27 C 0.67925(16) 0.47761(10) 0.26321(11) 0.0400(4) Uani 1 1 d
H27A H 0.752(2) 0.4595(13) 0.2467(13) 0.053(6) Uiso 1 1 d
H27B H 0.6942(18) 0.4947(12) 0.3136(13) 0.048(6) Uiso 1 1 d
H27C H 0.6494(18) 0.5202(12) 0.2322(12) 0.045(6) Uiso 1 1 d
C28 C 0.22431(13) 0.30028(8) 0.42734(8) 0.0263(3) Uani 1 1 d
C29 C 0.17059(14) 0.33276(8) 0.47927(9) 0.0324(3) Uani 1 1 d
C30 C 0.21119(17) 0.38977(9) 0.52231(9) 0.0394(4) Uani 1 1 d
C31 C 0.31124(16) 0.41831(8) 0.51408(9) 0.0373(4) Uani 1 1 d
C32 C 0.36772(15) 0.38983(9) 0.46303(9) 0.0344(4) Uani 1 1 d
C33 C 0.32435(14) 0.33200(9) 0.42113(8) 0.0296(3) Uani 1 1 d
C34 C 0.05775(13) 0.25101(8) 0.32792(8) 0.0273(3) Uani 1 1 d
C35 C 0.02605(14) 0.32105(9) 0.30684(9) 0.0314(3) Uani 1 1 d
C36 C -0.05681(14) 0.33660(10) 0.25193(10) 0.0371(4) Uani 1 1 d
C37 C -0.11288(14) 0.28119(11) 0.21560(10) 0.0414(4) Uani 1 1 d
C38 C -0.08627(15) 0.21059(10) 0.23397(10) 0.0396(4) Uani 1 1 d
C39 C -0.00247(14) 0.19716(9) 0.28890(9) 0.0326(3) Uani 1 1 d
C40 C 0.14703(13) 0.16987(8) 0.44587(8) 0.0258(3) Uani 1 1 d
C41 C 0.04834(13) 0.14529(8) 0.46354(8) 0.0286(3) Uani 1 1 d
C42 C 0.03928(16) 0.09306(9) 0.51529(9) 0.0366(4) Uani 1 1 d
C43 C 0.13233(19) 0.06298(8) 0.55219(9) 0.0422(5) Uani 1 1 d
C44 C 0.23220(17) 0.08752(9) 0.53900(9) 0.0386(4) Uani 1 1 d
C45 C 0.23763(14) 0.13975(8) 0.48740(8) 0.0316(3) Uani 1 1 d

loop_
_atom_site_aniso_label
_atom_site_aniso_U_11
_atom_site_aniso_U_22
_atom_site_aniso_U_33
_atom_site_aniso_U_23
_atom_site_aniso_U_13
_atom_site_aniso_U_12
Cl1 0.03043(19) 0.03292(19) 0.03060(19) -0.00514(13) 0.00935(15) -0.00227(14)
F1 0.0483(6) 0.0340(5) 0.0511(6) -0.0079(4) 0.0261(5) -0.0048(4)
B1 0.0262(8) 0.0243(7) 0.0251(8) -0.0011(6) 0.0042(7) -0.0012(6)
N1 0.0240(6) 0.0224(5) 0.0212(6) 0.0008(4) -0.0008(5) -0.0017(5)
C1 0.0257(7) 0.0230(6) 0.0205(7) 0.0015(5) 0.0006(6) -0.0005(5)
F2 0.0856(9) 0.0433(6) 0.0482(6) -0.0179(5) 0.0320(6) -0.0076(6)
N2 0.0246(6) 0.0231(5) 0.0226(6) 0.0002(4) -0.0016(5) -0.0001(5)
C2 0.0229(7) 0.0298(7) 0.0208(6) 0.0019(5) -0.0020(6) -0.0046(6)
F3 0.0805(8) 0.0350(5) 0.0350(5) -0.0089(4) -0.0005(5) -0.0169(5)
C3 0.0338(8) 0.0288(7) 0.0277(7) 0.0032(6) -0.0034(6) -0.0061(6)
C4 0.0433(10) 0.0256(7) 0.0354(8) 0.0037(6) -0.0095(8) -0.0056(7)
F4 0.0455(6) 0.0475(6) 0.0396(5) 0.0006(4) -0.0017(5) -0.0223(5)
F5 0.0356(5) 0.0479(6) 0.0370(5) -0.0091(4) 0.0117(4) -0.0142(4)
C5 0.0714(14) 0.0313(9) 0.0391(10) 0.0054(7) 0.0069(10) -0.0077(9)
F6 0.0500(6) 0.0263(4) 0.0398(5) 0.0022(4) 0.0062(5) 0.0037(4)
C6 0.0547(12) 0.0347(9) 0.0488(11) 0.0062(8) 0.0078(10) 0.0001(9)
C7 0.0388(10) 0.0366(9) 0.0448(10) 0.0030(7) -0.0089(8) -0.0135(7)
F7 0.0465(6) 0.0470(6) 0.0577(7) 0.0220(5) 0.0094(5) 0.0182(5)
C8 0.0284(9) 0.0484(10) 0.0480(10) 0.0015(8) -0.0096(8) -0.0094(7)
F8 0.0306(5) 0.0824(8) 0.0515(7) 0.0301(6) -0.0088(5) -0.0036(5)
F9 0.0536(7) 0.0635(7) 0.0469(6) 0.0111(5) -0.0183(6) -0.0267(6)
C9 0.0293(8) 0.0393(9) 0.0359(9) 0.0023(7) -0.0049(7) -0.0006(7)
C10 0.0283(8) 0.0292(7) 0.0226(7) 0.0015(5) -0.0011(6) -0.0021(6)
F10 0.0469(6) 0.0300(5) 0.0358(5) 0.0021(4) -0.0064(4) -0.0082(4)
C12 0.0392(10) 0.0411(9) 0.0384(9) -0.0085(7) 0.0095(8) -0.0015(8)
F12 0.0827(9) 0.0409(6) 0.0345(5) -0.0032(4) -0.0191(6) 0.0244(6)
C11 0.0264(8) 0.0274(7) 0.0286(7) 0.0008(6) 0.0011(6) 0.0001(6)
F11 0.0306(5) 0.0454(5) 0.0407(5) -0.0051(4) -0.0062(4) 0.0049(4)
C13 0.0509(12) 0.0333(9) 0.0411(10) 0.0092(7) -0.0031(9) -0.0014(8)
F13 0.1249(12) 0.0291(5) 0.0298(5) 0.0077(4) 0.0169(6) 0.0010(6)
C14 0.0301(8) 0.0286(7) 0.0223(7) -0.0007(5) 0.0027(6) -0.0040(6)
F14 0.0728(8) 0.0372(5) 0.0460(6) -0.0057(4) 0.0323(6) -0.0201(5)
C15 0.0282(8) 0.0300(7) 0.0272(7) -0.0014(6) 0.0040(6) -0.0019(6)
F15 0.0287(5) 0.0373(5) 0.0390(5) 0.0006(4) 0.0081(4) -0.0025(4)
C17 0.0349(8) 0.0318(8) 0.0316(8) 0.0003(6) -0.0033(7) 0.0061(6)
C16 0.0239(7) 0.0317(7) 0.0237(7) -0.0009(6) -0.0044(6) 0.0021(6)
C18 0.0375(9) 0.0307(8) 0.0379(9) 0.0046(7) -0.0011(7) 0.0041(7)
C19 0.0777(18) 0.0385(11) 0.0804(17) -0.0105(11) 0.0277(15) 0.0013(11)
C20 0.0766(17) 0.0423(11) 0.0514(13) 0.0145(10) -0.0082(12) -0.0044(11)
C21 0.0576(12) 0.0374(9) 0.0428(10) 0.0038(8) -0.0202(9) 0.0102(8)
C22 0.0619(13) 0.0451(10) 0.0482(11) -0.0038(9) -0.0307(10) 0.0054(9)
C23 0.0481(11) 0.0367(9) 0.0417(10) -0.0063(7) -0.0188(9) -0.0003(8)
C24 0.0300(8) 0.0321(8) 0.0296(8) -0.0027(6) -0.0032(7) 0.0010(6)
C25 0.0361(9) 0.0296(8) 0.0299(8) -0.0027(6) -0.0020(7) -0.0030(6)
C26 0.0361(9) 0.0342(9) 0.0556(12) 0.0081(8) 0.0072(9) 0.0026(7)
C27 0.0400(10) 0.0348(9) 0.0444(10) -0.0050(7) 0.0033(8) -0.0053(7)
C28 0.0309(8) 0.0250(7) 0.0232(7) 0.0019(5) 0.0044(6) -0.0019(6)
C29 0.0392(9) 0.0278(7) 0.0321(8) 0.0006(6) 0.0121(7) -0.0049(6)
C30 0.0600(12) 0.0309(8) 0.0295(8) -0.0037(6) 0.0143(8) -0.0005(8)
C31 0.0576(11) 0.0259(7) 0.0266(8) -0.0010(6) -0.0008(7) -0.0093(7)
C32 0.0416(9) 0.0318(8) 0.0276(8) 0.0049(6) -0.0034(7) -0.0102(7)
C33 0.0339(8) 0.0316(7) 0.0230(7) 0.0016(6) 0.0021(6) -0.0042(6)
C34 0.0260(7) 0.0304(7) 0.0264(7) 0.0041(6) 0.0062(6) -0.0003(6)
C35 0.0312(8) 0.0329(8) 0.0316(8) 0.0053(6) 0.0093(7) 0.0022(6)
C36 0.0293(8) 0.0424(9) 0.0413(9) 0.0157(7) 0.0112(7) 0.0085(7)
C37 0.0227(8) 0.0638(11) 0.0370(9) 0.0208(8) 0.0013(7) 0.0007(8)
C38 0.0316(9) 0.0506(10) 0.0348(9) 0.0071(7) -0.0017(7) -0.0138(8)
C39 0.0325(8) 0.0334(8) 0.0311(8) 0.0071(6) 0.0012(7) -0.0038(6)
C40 0.0323(8) 0.0223(6) 0.0223(7) -0.0027(5) 0.0020(6) 0.0008(6)
C41 0.0366(8) 0.0239(7) 0.0259(7) -0.0029(6) 0.0058(6) -0.0012(6)
C42 0.0576(11) 0.0249(7) 0.0307(8) -0.0061(6) 0.0185(8) -0.0080(7)
C43 0.0838(15) 0.0210(7) 0.0220(7) -0.0001(6) 0.0081(8) 0.0036(8)
C44 0.0612(12) 0.0270(7) 0.0244(8) -0.0038(6) -0.0054(8) 0.0118(8)
C45 0.0391(9) 0.0274(7) 0.0267(7) -0.0063(6) -0.0016(7) 0.0035(6)

loop_
_atom_type_symbol
_atom_type_description
_atom_type_scat_dispersion_real
_atom_type_scat_dispersion_imag
_atom_type_scat_source
C C 0.0181 0.0091 'International Tables Vol C Tables 4.2.6.8 and 6.1.1.4'
H H 0.0000 0.0000 'International Tables Vol C Tables 4.2.6.8 and 6.1.1.4'
B B 0.0090 0.0039 'International Tables Vol C Tables 4.2.6.8 and 6.1.1.4'
O O 0.0492 0.0322 'International Tables Vol C Tables 4.2.6.8 and 6.1.1.4'
F F 0.0727 0.0534 'International Tables Vol C Tables 4.2.6.8 and 6.1.1.4'
Si Si 0.2541 0.3302 'International Tables Vol C Tables 4.2.6.8 and 6.1.1.4'
Cl Cl 0.3639 0.7018 'International Tables Vol C Tables 4.2.6.8 and 6.1.1.4'
N N 0.0311 0.0180 'International Tables Vol C Tables 4.2.6.8 and 6.1.1.4'

loop_
_geom_angle_atom_site_label_1
_geom_angle_atom_site_label_2
_geom_angle_atom_site_label_3
_geom_angle
C34 B1 C28 113.90(12)
C34 B1 C40 116.27(13)
C28 B1 C40 106.06(12)
C34 B1 Cl1 102.34(10)
C28 B1 Cl1 113.04(11)
C40 B1 Cl1 105.04(10)
C1 N1 C14 109.00(12)
C1 N1 C2 124.72(13)
C14 N1 C2 126.25(12)
N1 C1 N2 108.16(14)
N1 C1 H1 125.9(12)
N2 C1 H1 125.9(12)
C1 N2 C15 108.75(12)
C1 N2 C16 125.59(13)
C15 N2 C16 125.60(13)
C10 C2 C3 124.62(14)
C10 C2 N1 118.05(13)
C3 C2 N1 117.33(13)
C7 C3 C2 116.01(15)
C7 C3 C4 121.53(14)
C2 C3 C4 122.45(14)
C3 C4 C5 112.27(17)
C3 C4 C6 111.70(14)
C5 C4 C6 109.97(15)
C3 C4 H4 108.3(12)
C5 C4 H4 107.1(12)
C6 C4 H4 107.3(13)
C4 C5 H5A 112.0(12)
C4 C5 H5B 109.3(15)
H5A C5 H5B 108.9(19)
C4 C5 H5C 109.6(15)
H5A C5 H5C 107.5(18)
H5B C5 H5C 109(2)
C4 C6 H6A 109.4(15)
C4 C6 H6B 111.2(15)
H6A C6 H6B 106.5(19)
C4 C6 H6C 114.0(16)
H6A C6 H6C 108(2)
H6B C6 H6C 107(2)
C8 C7 C3 121.26(16)
C8 C7 H7 120.7(14)
C3 C7 H7 118.0(14)
C7 C8 C9 120.92(16)
C7 C8 H8 120.4(13)
C9 C8 H8 118.7(13)
C8 C9 C10 120.72(16)
C8 C9 H9 119.9(11)
C10 C9 H9 119.4(11)
C9 C10 C2 116.47(14)
C9 C10 C11 120.90(14)
C2 C10 C11 122.56(13)
C11 C12 H12A 110.1(15)
C11 C12 H12B 109.7(14)
H12A C12 H12B 109.7(19)
C11 C12 H12C 110.1(14)
H12A C12 H12C 107.3(18)
H12B C12 H12C 110(2)
C10 C11 C13 112.66(13)
C10 C11 C12 110.02(14)
C13 C11 C12 110.34(15)
C10 C11 H11 109.3(10)
C13 C11 H11 106.9(11)
C12 C11 H11 107.4(11)
C11 C13 H13A 110.5(13)
C11 C13 H13B 108.4(13)
H13A C13 H13B 107.7(18)
C11 C13 H13C 112.1(15)
H13A C13 H13C 109(2)
H13B C13 H13C 108.7(19)
C15 C14 N1 107.16(13)
C15 C14 H14 128.0(11)
N1 C14 H14 124.9(11)
C14 C15 N2 106.92(14)
C14 C15 H15 130.4(12)
N2 C15 H15 122.7(12)
C16 C17 C21 115.89(15)
C16 C17 C18 122.48(14)
C21 C17 C18 121.61(15)
C17 C16 C24 124.96(14)
C17 C16 N2 117.68(13)
C24 C16 N2 117.36(13)
C19 C18 C17 110.88(17)
C19 C18 C20 111.83(19)
C17 C18 C20 113.85(16)
C19 C18 H18 109.0(12)
C17 C18 H18 108.5(12)
C20 C18 H18 102.3(12)
C18 C19 H19A 110.5(18)
C18 C19 H19B 103.3(12)
H19A C19 H19B 103.6(19)
C18 C19 H19C 112.4(17)
H19A C19 H19C 113(2)
H19B C19 H19C 114(2)
C18 C20 H20A 109.2(14)
C18 C20 H20B 110.7(19)
H20A C20 H20B 115(2)
C18 C20 H20C 110.1(17)
H20A C20 H20C 108(2)
H20B C20 H20C 104(2)
C22 C21 C17 120.85(17)
C22 C21 H21 119.6(14)
C17 C21 H21 119.5(14)
C23 C22 C21 121.35(16)
C23 C22 H22 117.8(17)
C21 C22 H22 120.7(17)
C22 C23 C24 120.67(17)
C22 C23 H23 119.2(13)
C24 C23 H23 120.1(13)
C23 C24 C16 116.07(15)
C23 C24 C25 121.95(15)
C16 C24 C25 121.93(13)
C24 C25 C27 113.97(14)
C24 C25 C26 111.28(15)
C27 C25 C26 108.45(15)
C24 C25 H25 106.8(11)
C27 C25 H25 106.6(11)
C26 C25 H25 109.5(11)
C25 C26 H26A 108.5(13)
C25 C26 H26B 112.0(14)
H26A C26 H26B 109.3(18)
C25 C26 H26C 114.7(14)
H26A C26 H26C 107.0(18)
H26B C26 H26C 105(2)
C25 C27 H27A 109.4(13)
C25 C27 H27B 111.1(13)
H27A C27 H27B 109.3(18)
C25 C27 H27C 109.2(12)
H27A C27 H27C 109.5(18)
H27B C27 H27C 108.2(18)
C33 C28 C29 113.21(14)
C33 C28 B1 129.11(14)
C29 C28 B1 117.64(14)
F1 C29 C30 116.30(15)
F1 C29 C28 118.78(14)
C30 C29 C28 124.90(16)
F2 C30 C31 120.01(15)
F2 C30 C29 120.88(17)
C31 C30 C29 119.10(16)
F3 C31 C32 120.05(17)
F3 C31 C30 120.87(17)
C32 C31 C30 119.08(15)
F4 C32 C31 119.58(14)
F4 C32 C33 120.38(16)
C31 C32 C33 120.03(16)
F5 C33 C28 121.77(14)
F5 C33 C32 114.58(14)
C28 C33 C32 123.65(16)
C39 C34 C35 113.57(14)
C39 C34 B1 120.57(13)
C35 C34 B1 125.31(14)
F6 C35 C36 114.81(14)
F6 C35 C34 121.32(14)
C36 C35 C34 123.86(16)
F7 C36 C37 120.20(15)
F7 C36 C35 120.08(17)
C37 C36 C35 119.70(16)
F8 C37 C36 120.60(17)
F8 C37 C38 119.90(18)
C36 C37 C38 119.49(15)
F9 C38 C37 119.93(15)
F9 C38 C39 120.89(17)
C37 C38 C39 119.16(16)
F10 C39 C38 116.01(15)
F10 C39 C34 119.78(13)
C38 C39 C34 124.21(15)
C41 C40 C45 113.67(14)
C41 C40 B1 126.96(13)
C45 C40 B1 119.35(14)
F15 C41 C40 120.99(13)
F15 C41 C42 115.29(15)
C40 C41 C42 123.70(16)
F14 C42 C43 119.90(16)
F14 C42 C41 120.48(17)
C43 C42 C41 119.62(17)
F13 C43 C44 120.87(18)
F13 C43 C42 120.0(2)
C44 C43 C42 119.13(15)
F12 C44 C43 120.11(16)
F12 C44 C45 120.51(19)
C43 C44 C45 119.38(16)
F11 C45 C44 115.66(15)
F11 C45 C40 119.96(15)
C44 C45 C40 124.38(17)

loop_
_geom_bond_atom_site_label_1
_geom_bond_atom_site_label_2
_geom_bond_distance
Cl1 B1 1.9222(18)
F1 C29 1.355(2)
B1 C34 1.635(2)
B1 C28 1.643(2)
B1 C40 1.644(2)
N1 C1 1.3321(19)
N1 C14 1.377(2)
N1 C2 1.4551(18)
C1 N2 1.333(2)
C1 H1 0.88(2)
F2 C30 1.342(2)
N2 C15 1.384(2)
N2 C16 1.4550(18)
C2 C10 1.397(2)
C2 C3 1.401(2)
F3 C31 1.3453(18)
C3 C7 1.392(2)
C3 C4 1.524(2)
C4 C5 1.526(3)
C4 C6 1.529(3)
C4 H4 0.96(2)
F4 C32 1.344(2)
F5 C33 1.347(2)
C5 H5A 1.05(2)
C5 H5B 0.97(3)
C5 H5C 1.01(3)
F6 C35 1.3516(19)
C6 H6A 1.01(3)
C6 H6B 1.02(3)
C6 H6C 0.99(3)
C7 C8 1.383(3)
C7 H7 0.94(2)
F7 C36 1.346(2)
C8 C9 1.384(3)
C8 H8 0.99(2)
F8 C37 1.3513(19)
F9 C38 1.341(2)
C9 C10 1.395(2)
C9 H9 0.98(2)
C10 C11 1.519(2)
F10 C39 1.3494(19)
C12 C11 1.528(2)
C12 H12A 0.99(2)
C12 H12B 0.98(2)
C12 H12C 0.96(2)
F12 C44 1.345(2)
C11 C13 1.525(2)
C11 H11 0.952(18)
F11 C45 1.352(2)
C13 H13A 0.99(3)
C13 H13B 0.96(2)
C13 H13C 0.96(3)
F13 C43 1.3411(19)
C14 C15 1.349(2)
C14 H14 0.96(2)
F14 C42 1.343(2)
C15 H15 0.99(2)
F15 C41 1.3520(19)
C17 C16 1.395(2)
C17 C21 1.396(2)
C17 C18 1.521(2)
C16 C24 1.397(2)
C18 C19 1.511(3)
C18 C20 1.523(3)
C18 H18 1.03(2)
C19 H19A 1.07(3)
C19 H19B 0.947(19)
C19 H19C 1.06(3)
C20 H20A 0.98(2)
C20 H20B 0.91(3)
C20 H20C 1.00(3)
C21 C22 1.382(3)
C21 H21 0.95(2)
C22 C23 1.378(3)
C22 H22 1.00(3)
C23 C24 1.397(2)
C23 H23 0.97(2)
C24 C25 1.521(2)
C25 C27 1.523(2)
C25 C26 1.535(3)
C25 H25 1.00(2)
C26 H26A 0.99(2)
C26 H26B 0.98(2)
C26 H26C 0.97(2)
C27 H27A 1.05(3)
C27 H27B 1.00(2)
C27 H27C 1.02(2)
C28 C33 1.387(2)
C28 C29 1.392(2)
C29 C30 1.381(2)
C30 C31 1.372(3)
C31 C32 1.369(3)
C32 C33 1.391(2)
C34 C39 1.391(2)
C34 C35 1.391(2)
C35 C36 1.386(2)
C36 C37 1.366(3)
C37 C38 1.374(3)
C38 C39 1.386(2)
C40 C41 1.384(2)
C40 C45 1.393(2)
C41 C42 1.387(2)
C42 C43 1.378(3)
C43 C44 1.369(3)
C44 C45 1.378(2)

loop_
_geom_torsion_atom_site_label_1
_geom_torsion_atom_site_label_2
_geom_torsion_atom_site_label_3
_geom_torsion_atom_site_label_4
_geom_torsion
C14 N1 C1 N2 -0.23(16)
C2 N1 C1 N2 177.88(12)
N1 C1 N2 C15 0.07(16)
N1 C1 N2 C16 -177.27(12)
C1 N1 C2 C10 87.97(18)
C14 N1 C2 C10 -94.24(18)
C1 N1 C2 C3 -91.99(18)
C14 N1 C2 C3 85.80(18)
C10 C2 C3 C7 0.5(3)
N1 C2 C3 C7 -179.52(15)
C10 C2 C3 C4 179.56(16)
N1 C2 C3 C4 -0.5(2)
C7 C3 C4 C5 -37.9(2)
C2 C3 C4 C5 143.06(17)
C7 C3 C4 C6 86.1(2)
C2 C3 C4 C6 -92.87(19)
C2 C3 C7 C8 0.0(3)
C4 C3 C7 C8 -179.09(18)
C3 C7 C8 C9 -0.2(3)
C7 C8 C9 C10 0.1(3)
C8 C9 C10 C2 0.4(3)
C8 C9 C10 C11 -176.73(17)
C3 C2 C10 C9 -0.7(2)
N1 C2 C10 C9 179.36(14)
C3 C2 C10 C11 176.37(15)
N1 C2 C10 C11 -3.6(2)
C9 C10 C11 C13 -47.9(2)
C2 C10 C11 C13 135.22(17)
C9 C10 C11 C12 75.73(19)
C2 C10 C11 C12 -101.20(18)
C1 N1 C14 C15 0.30(16)
C2 N1 C14 C15 -177.77(13)
N1 C14 C15 N2 -0.25(16)
C1 N2 C15 C14 0.12(16)
C16 N2 C15 C14 177.45(13)
C21 C17 C16 C24 -4.8(3)
C18 C17 C16 C24 176.59(16)
C21 C17 C16 N2 175.96(17)
C18 C17 C16 N2 -2.6(2)
C1 N2 C16 C17 75.2(2)
C15 N2 C16 C17 -101.65(18)
C1 N2 C16 C24 -104.05(18)
C15 N2 C16 C24 79.05(19)
C16 C17 C18 C19 81.9(2)
C21 C17 C18 C19 -96.6(2)
C16 C17 C18 C20 -151.0(2)
C21 C17 C18 C20 30.5(3)
C16 C17 C21 C22 1.3(3)
C18 C17 C21 C22 179.9(2)
C17 C21 C22 C23 2.2(4)
C21 C22 C23 C24 -2.4(4)
C22 C23 C24 C16 -0.8(3)
C22 C23 C24 C25 176.8(2)
C17 C16 C24 C23 4.6(3)
N2 C16 C24 C23 -176.19(16)
C17 C16 C24 C25 -173.02(17)
N2 C16 C24 C25 6.2(2)
C23 C24 C25 C27 24.3(3)
C16 C24 C25 C27 -158.22(17)
C23 C24 C25 C26 -98.7(2)
C16 C24 C25 C26 78.8(2)
C34 B1 C28 C33 -110.30(18)
C40 B1 C28 C33 120.54(16)
Cl1 B1 C28 C33 6.0(2)
C34 B1 C28 C29 71.87(18)
C40 B1 C28 C29 -57.28(17)
Cl1 B1 C28 C29 -171.86(12)
C33 C28 C29 F1 177.07(14)
B1 C28 C29 F1 -4.8(2)
C33 C28 C29 C30 -1.3(2)
B1 C28 C29 C30 176.82(15)
F1 C29 C30 F2 1.1(2)
C28 C29 C30 F2 179.55(16)
F1 C29 C30 C31 -177.69(15)
C28 C29 C30 C31 0.8(3)
F2 C30 C31 F3 1.6(3)
C29 C30 C31 F3 -179.65(15)
F2 C30 C31 C32 -178.30(16)
C29 C30 C31 C32 0.5(3)
F3 C31 C32 F4 -0.3(2)
C30 C31 C32 F4 179.53(15)
F3 C31 C32 C33 179.12(14)
C30 C31 C32 C33 -1.0(2)
C29 C28 C33 F5 -179.46(14)
B1 C28 C33 F5 2.6(2)
C29 C28 C33 C32 0.8(2)
B1 C28 C33 C32 -177.13(15)
F4 C32 C33 F5 0.0(2)
C31 C32 C33 F5 -179.42(14)
F4 C32 C33 C28 179.81(14)
C31 C32 C33 C28 0.4(2)
C28 B1 C34 C39 -178.40(14)
C40 B1 C34 C39 -54.6(2)
Cl1 B1 C34 C39 59.24(16)
C28 B1 C34 C35 10.7(2)
C40 B1 C34 C35 134.47(16)
Cl1 B1 C34 C35 -111.69(15)
C39 C34 C35 F6 -179.53(15)
B1 C34 C35 F6 -8.0(2)
C39 C34 C35 C36 -0.5(2)
B1 C34 C35 C36 170.97(16)
F6 C35 C36 F7 1.2(2)
C34 C35 C36 F7 -177.86(16)
F6 C35 C36 C37 179.60(16)
C34 C35 C36 C37 0.5(3)
F7 C36 C37 F8 -0.6(3)
C35 C36 C37 F8 -178.99(16)
F7 C36 C37 C38 178.30(17)
C35 C36 C37 C38 -0.1(3)
F8 C37 C38 F9 0.5(3)
C36 C37 C38 F9 -178.45(17)
F8 C37 C38 C39 178.61(17)
C36 C37 C38 C39 -0.3(3)
F9 C38 C39 F10 -1.3(3)
C37 C38 C39 F10 -179.38(17)
F9 C38 C39 C34 178.42(17)
C37 C38 C39 C34 0.3(3)
C35 C34 C39 F10 179.78(15)
B1 C34 C39 F10 7.8(2)
C35 C34 C39 C38 0.1(2)
B1 C34 C39 C38 -171.83(17)
C34 B1 C40 C41 -13.2(2)
C28 B1 C40 C41 114.53(16)
Cl1 B1 C40 C41 -125.53(14)
C34 B1 C40 C45 168.45(13)
C28 B1 C40 C45 -63.80(17)
Cl1 B1 C40 C45 56.14(15)
C45 C40 C41 F15 174.99(13)
B1 C40 C41 F15 -3.4(2)
C45 C40 C41 C42 -2.9(2)
B1 C40 C41 C42 178.69(14)
F15 C41 C42 F14 1.6(2)
C40 C41 C42 F14 179.58(14)
F15 C41 C42 C43 -177.92(13)
C40 C41 C42 C43 0.1(2)
F14 C42 C43 F13 3.1(2)
C41 C42 C43 F13 -177.39(14)
F14 C42 C43 C44 -176.83(14)
C41 C42 C43 C44 2.7(2)
F13 C43 C44 F12 -1.3(2)
C42 C43 C44 F12 178.65(14)
F13 C43 C44 C45 177.71(14)
C42 C43 C44 C45 -2.4(2)
F12 C44 C45 F11 -1.9(2)
C43 C44 C45 F11 179.14(14)
F12 C44 C45 C40 178.26(14)
C43 C44 C45 C40 -0.7(2)
C41 C40 C45 F11 -176.62(13)
B1 C40 C45 F11 1.9(2)
C41 C40 C45 C44 3.3(2)
B1 C40 C45 C44 -178.21(14)
